data_4085131
loop_
_publ_author_name
'Brill, Marcel'
'Collado, Alba'
'Cordes, David B.'
'Slawin, Alexandra M. Z.'
'Vogt, Matthias'
'Gr\"utzmacher, Hansj\"org'
'Nolan, Steven P.'

_publ_section_title
;
 Synthesis and Characterization of Gold(I) Complexes of
 Dibenzotropylidene-Functionalized NHC Ligands (Trop-NHCs)
;
_journal_issue 1
_journal_name_full Organometallics
_journal_page_first 263
_journal_paper_doi 10.1021/om501093s
_journal_volume 34
_journal_year 2015
_chemical_formula_moiety 'C30 H30 Au Cl N2'
_chemical_formula_sum 'C30 H30 Au Cl N2'
_chemical_formula_weight 651.00
_space_group_IT_number 14
_symmetry_cell_setting monoclinic
_symmetry_Int_Tables_number 14
_symmetry_space_group_name_Hall '-P 2yn'
_symmetry_space_group_name_H-M 'P 1 21/n 1'
_atom_sites_solution_hydrogens geom
_atom_sites_solution_primary direct
_atom_sites_solution_secondary difmap
_cell_angle_alpha 90.0000
_cell_angle_beta 99.851(3)
_cell_angle_gamma 90.0000
_cell_formula_units_Z 4
_cell_length_a 12.4696(12)
_cell_length_b 13.7218(13)
_cell_length_c 15.3914(16)
_cell_measurement_reflns_used 10115
_cell_measurement_temperature 173
_cell_measurement_theta_max 27.50
_cell_measurement_theta_min 1.50
_cell_volume 2594.7(4)
_computing_cell_refinement 'CrystalClear-SM Expert 2.1 b32'
_computing_data_collection 'CrystalClear-SM Expert 2.1 b32 (Rigaku, 2014)'
_computing_data_reduction 'CrystalClear-SM Expert 2.1 b32'
_computing_molecular_graphics 'CrystalStructure 4.1'
_computing_publication_material 'CrystalStructure 4.1 (Rigaku, 2014)'
_computing_structure_refinement 'SHELXL-2013 (Sheldrick, 2013)'
_computing_structure_solution 'DIRDIF99-PATTY (Gould, et al., 1999)'
_diffrn_ambient_temperature 173
_diffrn_detector_area_resol_mean 11.628
_diffrn_measured_fraction_theta_full 0.997
_diffrn_measured_fraction_theta_max 0.994
_diffrn_measurement_device_type 'Rigaku XtaLAB P200'
_diffrn_measurement_method \w
_diffrn_radiation_type 'Mo K\a'
_diffrn_radiation_wavelength 0.71075
_diffrn_reflns_av_R_equivalents 0.0654
_diffrn_reflns_Laue_measured_fraction_full 0.997
_diffrn_reflns_Laue_measured_fraction_max 0.994
_diffrn_reflns_limit_h_max 15
_diffrn_reflns_limit_h_min -15
_diffrn_reflns_limit_k_max 16
_diffrn_reflns_limit_k_min -16
_diffrn_reflns_limit_l_max 18
_diffrn_reflns_limit_l_min -18
_diffrn_reflns_number 32434
_diffrn_reflns_point_group_measured_fraction_full 0.997
_diffrn_reflns_point_group_measured_fraction_max 0.994
_diffrn_reflns_theta_full 25.000
_diffrn_reflns_theta_max 25.386
_diffrn_reflns_theta_min 2.225
_diffrn_standards_number 0
_exptl_absorpt_coefficient_mu 5.813
_exptl_absorpt_correction_T_max 0.313
_exptl_absorpt_correction_T_min 0.189
_exptl_absorpt_correction_type multi-scan
_exptl_absorpt_process_details 'REQAB (Rigaku, 1998)'
_exptl_crystal_colour colorless
_exptl_crystal_density_diffrn 1.666
_exptl_crystal_density_method 'not measured'
_exptl_crystal_description prism
_exptl_crystal_F_000 1280.00
_exptl_crystal_size_max 0.200
_exptl_crystal_size_mid 0.200
_exptl_crystal_size_min 0.200
_refine_diff_density_max 0.89
_refine_diff_density_min -1.28
_refine_ls_extinction_method none
_refine_ls_goodness_of_fit_ref 0.866
_refine_ls_hydrogen_treatment constr
_refine_ls_number_parameters 311
_refine_ls_number_reflns 4743
_refine_ls_number_restraints 0
_refine_ls_R_factor_all 0.0237
_refine_ls_R_factor_gt 0.0214
_refine_ls_shift/su_max 0.002
_refine_ls_structure_factor_coef Fsqd
_refine_ls_weighting_details 'w = 1/[\s^2^(Fo^2^)+(0.0304P)^2^+0.0000P] where P=(Fo^2^+2Fc^2^)/3'
_refine_ls_weighting_scheme calc
_refine_ls_wR_factor_gt 0.0493
_refine_ls_wR_factor_ref 0.0500
_reflns_number_gt 4265
_reflns_number_total 4743
_reflns_threshold_expression F^2^>2.0\s(F^2^)
_cod_data_source_file om501093s_si_002.cif
_cod_data_source_block DiPP-2
_cod_depositor_comments 'Adding full bibliography for 4085130--4085139.cif.'
_cod_database_code 4085131
_shelxl_res_file
;
TITL MBSN3
CELL  0.71075 12.46960 13.72180 15.39140 90.00000 99.85100 90.00000
ZERR  4 0.00120 0.00130 0.00160 0.00000 0.00300 0.00000
LATT 1
SYMM .50-X, .50+Y, .50-Z
SFAC C H AU CL N
UNIT 120 120 4 4 8
OMIT     0   1   1
OMIT    -1   0   1
L.S. 20
FMAP 2
PLAN -5
WPDB -2
HTAB
BOND $H
CONF
LIST 4
TEMP -100.0
ACTA 50
SIZE 0.200 0.200 0.200
WGHT    0.030400
FVAR       0.28619
AU1   3   -0.000807    0.214057    0.400833    11.00000    0.02856    0.02476 =
         0.02063   -0.00070    0.00055    0.00435
CL1   4   -0.151532    0.269720    0.310096    11.00000    0.04518    0.04708 =
         0.03440   -0.00397   -0.01212    0.01520
N2    5    0.191090    0.228373    0.543041    11.00000    0.02559    0.02406 =
         0.02055    0.00070    0.00631    0.00103
N5    5    0.178594    0.081529    0.493589    11.00000    0.02518    0.02346 =
         0.02048    0.00088    0.00481    0.00116
C1    1    0.130071    0.170085    0.481904    11.00000    0.02841    0.02333 =
         0.02195   -0.00074    0.00930   -0.00156
C3    1    0.274640    0.176554    0.592297    11.00000    0.02736    0.03093 =
         0.02143    0.00052    0.00052    0.00191
AFIX  43
H3    2    0.327900    0.201140    0.638691    11.00000   -1.20000
AFIX   0
C4    1    0.266338    0.084505    0.562108    11.00000    0.02573    0.03140 =
         0.02255    0.00367    0.00175    0.00572
AFIX  43
H4    2    0.312117    0.031408    0.583739    11.00000   -1.20000
AFIX   0
C6    1    0.180169    0.333553    0.544380    11.00000    0.02808    0.02398 =
         0.02352   -0.00076    0.00114    0.00052
C7    1    0.130125    0.377238    0.608944    11.00000    0.02596    0.03195 =
         0.02471   -0.00345   -0.00051    0.00139
C8    1    0.120520    0.478556    0.605868    11.00000    0.04613    0.03096 =
         0.03643   -0.00814    0.00559    0.00796
AFIX  43
H8    2    0.086115    0.510978    0.648216    11.00000   -1.20000
AFIX   0
C9    1    0.159919    0.532604    0.542650    11.00000    0.05638    0.02378 =
         0.04237   -0.00312    0.00550    0.00289
AFIX  43
H9    2    0.151499    0.601426    0.541449    11.00000   -1.20000
AFIX   0
C10   1    0.211276    0.487551    0.481385    11.00000    0.04760    0.02852 =
         0.03858    0.00576    0.00640   -0.00358
AFIX  43
H10   2    0.238947    0.525892    0.438815    11.00000   -1.20000
AFIX   0
C11   1    0.223496    0.386634    0.480581    11.00000    0.03465    0.02729 =
         0.02793    0.00163    0.00245   -0.00117
C12   1    0.084476    0.318646    0.678043    11.00000    0.03443    0.03475 =
         0.02797   -0.00061    0.00667    0.00757
AFIX  13
H12   2    0.123816    0.254865    0.684861    11.00000   -1.20000
AFIX   0
C13   1    0.102213    0.368011    0.768253    11.00000    0.05438    0.06034 =
         0.02988   -0.00622    0.01097    0.00482
AFIX 137
H13A  2    0.056981    0.426701    0.765556    11.00000   -1.20000
H13B  2    0.179026    0.386036    0.784938    11.00000   -1.20000
H13C  2    0.082018    0.322986    0.812176    11.00000   -1.20000
AFIX   0
C14   1   -0.035631    0.296963    0.647464    11.00000    0.04253    0.05512 =
         0.04411    0.00292    0.00807   -0.00378
AFIX 137
H14A  2   -0.045289    0.263062    0.590616    11.00000   -1.20000
H14B  2   -0.076668    0.358199    0.640945    11.00000   -1.20000
H14C  2   -0.062347    0.255653    0.691120    11.00000   -1.20000
AFIX   0
C15   1    0.283319    0.339959    0.413514    11.00000    0.05744    0.02785 =
         0.03640    0.00675    0.02101    0.00077
AFIX  13
H15   2    0.283692    0.267843    0.422925    11.00000   -1.20000
AFIX   0
C16   1    0.401427    0.375039    0.427765    11.00000    0.05343    0.05122 =
         0.06770    0.01652    0.02797    0.00794
AFIX 137
H16A  2    0.435721    0.362393    0.488889    11.00000   -1.20000
H16B  2    0.403135    0.445132    0.415865    11.00000   -1.20000
H16C  2    0.441117    0.340075    0.387673    11.00000   -1.20000
AFIX   0
C17   1    0.226686    0.360407    0.319919    11.00000    0.08276    0.04506 =
         0.03516    0.00366    0.01991   -0.00295
AFIX 137
H17A  2    0.222574    0.430963    0.310040    11.00000   -1.20000
H17B  2    0.153000    0.333102    0.311126    11.00000   -1.20000
H17C  2    0.267925    0.330356    0.278172    11.00000   -1.20000
AFIX   0
C18   1    0.144580   -0.010927    0.444464    11.00000    0.02503    0.02156 =
         0.02649    0.00063    0.00754   -0.00076
AFIX  13
H18   2    0.099253   -0.049026    0.480116    11.00000   -1.20000
AFIX   0
C19   1    0.245571   -0.070220    0.439016    11.00000    0.02660    0.02669 =
         0.02589   -0.00380    0.00460   -0.00102
C20   1    0.259391   -0.159809    0.482207    11.00000    0.03193    0.02698 =
         0.03495   -0.00022    0.00559    0.00092
AFIX  43
H20   2    0.203687   -0.184330    0.511293    11.00000   -1.20000
AFIX   0
C21   1    0.353912   -0.213427    0.483026    11.00000    0.04159    0.03316 =
         0.05279    0.00548    0.00385    0.01036
AFIX  43
H21   2    0.362193   -0.275019    0.511574    11.00000   -1.20000
AFIX   0
C22   1    0.435261   -0.177395    0.442601    11.00000    0.03463    0.04516 =
         0.06897    0.00196    0.01190    0.01463
AFIX  43
H22   2    0.500622   -0.213438    0.444233    11.00000   -1.20000
AFIX   0
C23   1    0.422513   -0.088885    0.399518    11.00000    0.02929    0.04712 =
         0.05347    0.00113    0.01474    0.00410
AFIX  43
H23   2    0.479827   -0.064602    0.372135    11.00000   -1.20000
AFIX   0
C24   1    0.326854   -0.033904    0.395210    11.00000    0.02784    0.03102 =
         0.03278   -0.00355    0.00746    0.00028
C25   1    0.317161    0.056693    0.344411    11.00000    0.03665    0.03206 =
         0.03652   -0.00269    0.01780   -0.00563
AFIX  43
H25   2    0.382968    0.091365    0.343787    11.00000   -1.20000
AFIX   0
C26   1    0.227122    0.096690    0.298772    11.00000    0.04402    0.02541 =
         0.03044    0.00112    0.01710   -0.00127
AFIX  43
H26   2    0.236775    0.155811    0.268929    11.00000   -1.20000
AFIX   0
C27   1    0.116235    0.060552    0.289344    11.00000    0.03920    0.02402 =
         0.02472   -0.00389    0.01134    0.00511
C28   1    0.043769    0.079906    0.210877    11.00000    0.04972    0.03295 =
         0.02465    0.00128    0.00910    0.00736
AFIX  43
H28   2    0.067022    0.120412    0.167613    11.00000   -1.20000
AFIX   0
C29   1   -0.060055    0.041921    0.194728    11.00000    0.04865    0.04737 =
         0.02623   -0.00496   -0.00205    0.01376
AFIX  43
H29   2   -0.107211    0.056032    0.140921    11.00000   -1.20000
AFIX   0
C30   1   -0.095307   -0.016907    0.257302    11.00000    0.03537    0.03997 =
         0.03793   -0.00856    0.00018    0.00212
AFIX  43
H30   2   -0.165493   -0.045887    0.245718    11.00000   -1.20000
AFIX   0
C31   1   -0.027081   -0.033059    0.337034    11.00000    0.02940    0.02919 =
         0.03214   -0.00424    0.00632    0.00226
AFIX  43
H31   2   -0.052132   -0.071961    0.380541    11.00000   -1.20000
AFIX   0
C32   1    0.076889    0.006204    0.354840    11.00000    0.02827    0.02245 =
         0.02462   -0.00403    0.00622    0.00534
HKLF 4
 
REM  MBSN3
REM R1 =  0.0214 for    4265 Fo > 4sig(Fo)  and  0.0237 for all    4743 data
REM    311 parameters refined using      0 restraints
 
END  
     
WGHT      0.0204      0.0000 

REM Instructions for potential hydrogen bonds
EQIV $1 x+1/2, -y+1/2, z+1/2
HTAB C3 Cl1_$1

REM Highest difference peak  0.891,  deepest hole -1.282,  1-sigma level  0.093
Q1    1  -0.0213  0.2143  0.4651  11.00000  0.05    0.89
Q2    1   0.0180  0.2171  0.3368  11.00000  0.05    0.87
Q3    1  -0.1016  0.2329  0.4218  11.00000  0.05    0.55
Q4    1   0.0659  0.2458  0.3914  11.00000  0.05    0.53
Q5    1  -0.0559  0.1412  0.4474  11.00000  0.05    0.50
;

loop_
_symmetry_equiv_pos_site_id
_symmetry_equiv_pos_as_xyz
1 +X,+Y,+Z
2 1/2-X,1/2+Y,1/2-Z
3 -X,-Y,-Z
4 1/2+X,1/2-Y,1/2+Z

loop_
_atom_site_label
_atom_site_type_symbol
_atom_site_fract_x
_atom_site_fract_y
_atom_site_fract_z
_atom_site_U_iso_or_equiv
_atom_site_adp_type
_atom_site_occupancy
_atom_site_site_symmetry_multiplicity
_atom_site_calc_flag
_atom_site_refinement_flags
Au1 Au -0.00081(2) 0.21406(2) 0.40083(2) 0.02508(5) Uani 1 4 d .
Cl1 Cl -0.15153(7) 0.26972(6) 0.31010(6) 0.0444(2) Uani 1 4 d .
N2 N 0.1911(2) 0.22837(15) 0.54304(15) 0.0231(5) Uani 1 4 d .
N5 N 0.17859(18) 0.08153(15) 0.49359(14) 0.0229(5) Uani 1 4 d .
C1 C 0.1301(2) 0.17008(18) 0.48190(18) 0.0240(6) Uani 1 4 d .
C3 C 0.2746(2) 0.1766(2) 0.59230(18) 0.0270(6) Uani 1 4 d .
C4 C 0.2663(2) 0.08450(19) 0.56211(18) 0.0268(6) Uani 1 4 d .
C6 C 0.1802(2) 0.33355(19) 0.54438(18) 0.0256(6) Uani 1 4 d .
C7 C 0.1301(2) 0.37724(19) 0.60894(18) 0.0281(6) Uani 1 4 d .
C8 C 0.1205(3) 0.4786(2) 0.6059(2) 0.0380(7) Uani 1 4 d .
C9 C 0.1599(3) 0.5326(2) 0.5426(2) 0.0412(8) Uani 1 4 d .
C10 C 0.2113(3) 0.4875(2) 0.4814(2) 0.0383(7) Uani 1 4 d .
C11 C 0.2235(3) 0.38663(19) 0.48058(19) 0.0303(6) Uani 1 4 d .
C12 C 0.0845(3) 0.3186(2) 0.67804(19) 0.0322(7) Uani 1 4 d .
C13 C 0.1022(3) 0.3680(3) 0.7682(2) 0.0478(8) Uani 1 4 d .
C14 C -0.0356(3) 0.2970(2) 0.6475(3) 0.0472(9) Uani 1 4 d .
C15 C 0.2833(3) 0.3400(2) 0.4135(2) 0.0390(8) Uani 1 4 d .
C16 C 0.4014(3) 0.3750(3) 0.4278(3) 0.0554(10) Uani 1 4 d .
C17 C 0.2267(4) 0.3604(3) 0.3199(2) 0.0532(10) Uani 1 4 d .
C18 C 0.1446(2) -0.01093(18) 0.44446(17) 0.0240(6) Uani 1 4 d .
C19 C 0.2456(2) -0.07022(19) 0.43902(18) 0.0264(6) Uani 1 4 d .
C20 C 0.2594(2) -0.15981(19) 0.4822(2) 0.0313(7) Uani 1 4 d .
C21 C 0.3539(3) -0.2134(2) 0.4830(3) 0.0430(9) Uani 1 4 d .
C22 C 0.4353(3) -0.1774(3) 0.4426(3) 0.0492(9) Uani 1 4 d .
C23 C 0.4225(3) -0.0889(2) 0.3995(2) 0.0424(8) Uani 1 4 d .
C24 C 0.3268(2) -0.0339(2) 0.39521(19) 0.0303(7) Uani 1 4 d .
C25 C 0.3172(3) 0.0567(2) 0.3444(2) 0.0337(7) Uani 1 4 d .
C26 C 0.2271(3) 0.0967(2) 0.2988(2) 0.0320(7) Uani 1 4 d .
C27 C 0.1162(2) 0.06055(19) 0.28934(18) 0.0286(6) Uani 1 4 d .
C28 C 0.0438(3) 0.0799(2) 0.21088(19) 0.0355(7) Uani 1 4 d .
C29 C -0.0600(3) 0.0419(2) 0.1947(2) 0.0417(8) Uani 1 4 d .
C30 C -0.0953(3) -0.0169(2) 0.2573(2) 0.0385(7) Uani 1 4 d .
C31 C -0.0271(2) -0.03306(19) 0.3370(2) 0.0301(6) Uani 1 4 d .
C32 C 0.0769(2) 0.00620(18) 0.35484(17) 0.0249(6) Uani 1 4 d .
H3 H 0.3279 0.20114 0.63869 0.0324 Uiso 1 4 calc R
H4 H 0.31212 0.03141 0.58374 0.0322 Uiso 1 4 calc R
H8 H 0.08611 0.51098 0.64822 0.0456 Uiso 1 4 calc R
H9 H 0.1515 0.60143 0.54145 0.0494 Uiso 1 4 calc R
H10 H 0.23895 0.52589 0.43882 0.0460 Uiso 1 4 calc R
H12 H 0.12382 0.25486 0.68486 0.0387 Uiso 1 4 calc R
H13A H 0.05698 0.4267 0.76556 0.0573 Uiso 1 4 calc R
H13B H 0.17903 0.38604 0.78494 0.0573 Uiso 1 4 calc R
H13C H 0.08202 0.32299 0.81218 0.0573 Uiso 1 4 calc R
H14A H -0.04529 0.26306 0.59062 0.0566 Uiso 1 4 calc R
H14B H -0.07667 0.3582 0.64095 0.0566 Uiso 1 4 calc R
H14C H -0.06235 0.25565 0.69112 0.0566 Uiso 1 4 calc R
H15 H 0.28369 0.26784 0.42292 0.0468 Uiso 1 4 calc R
H16A H 0.43572 0.36239 0.48889 0.0665 Uiso 1 4 calc R
H16B H 0.40314 0.44513 0.41587 0.0665 Uiso 1 4 calc R
H16C H 0.44112 0.34007 0.38767 0.0665 Uiso 1 4 calc R
H17A H 0.22257 0.43096 0.31004 0.0638 Uiso 1 4 calc R
H17B H 0.153 0.3331 0.31113 0.0638 Uiso 1 4 calc R
H17C H 0.26792 0.33036 0.27817 0.0638 Uiso 1 4 calc R
H18 H 0.09925 -0.04903 0.48012 0.0288 Uiso 1 4 calc R
H20 H 0.20369 -0.18433 0.51129 0.0376 Uiso 1 4 calc R
H21 H 0.36219 -0.27502 0.51157 0.0516 Uiso 1 4 calc R
H22 H 0.50062 -0.21344 0.44423 0.0591 Uiso 1 4 calc R
H23 H 0.47983 -0.0646 0.37213 0.0509 Uiso 1 4 calc R
H25 H 0.38297 0.09136 0.34379 0.0405 Uiso 1 4 calc R
H26 H 0.23677 0.15581 0.26893 0.0384 Uiso 1 4 calc R
H28 H 0.06702 0.12041 0.16761 0.0425 Uiso 1 4 calc R
H29 H -0.10721 0.05603 0.14092 0.0501 Uiso 1 4 calc R
H30 H -0.16549 -0.04589 0.24572 0.0462 Uiso 1 4 calc R
H31 H -0.05213 -0.07196 0.38054 0.0361 Uiso 1 4 calc R

loop_
_atom_site_aniso_label
_atom_site_aniso_U_11
_atom_site_aniso_U_22
_atom_site_aniso_U_33
_atom_site_aniso_U_12
_atom_site_aniso_U_13
_atom_site_aniso_U_23
Au1 0.02856(9) 0.02476(7) 0.02063(8) 0.00435(4) 0.00055(6) -0.00070(4)
Cl1 0.0452(5) 0.0471(4) 0.0344(5) 0.0152(4) -0.0121(4) -0.0040(3)
N2 0.0256(14) 0.0241(11) 0.0205(12) 0.0010(10) 0.0063(11) 0.0007(9)
N5 0.0252(13) 0.0235(11) 0.0205(12) 0.0012(10) 0.0048(10) 0.0009(9)
C1 0.0284(16) 0.0233(13) 0.0220(14) -0.0016(12) 0.0093(12) -0.0007(11)
C3 0.0274(16) 0.0309(14) 0.0214(14) 0.0019(12) 0.0005(12) 0.0005(12)
C4 0.0257(16) 0.0314(14) 0.0226(14) 0.0057(12) 0.0018(12) 0.0037(11)
C6 0.0281(16) 0.0240(14) 0.0235(15) 0.0005(12) 0.0011(12) -0.0008(11)
C7 0.0260(16) 0.0319(15) 0.0247(15) 0.0014(12) -0.0005(12) -0.0034(12)
C8 0.046(2) 0.0310(16) 0.0364(18) 0.0080(14) 0.0056(15) -0.0081(13)
C9 0.056(2) 0.0238(14) 0.0424(19) 0.0029(14) 0.0055(17) -0.0031(13)
C10 0.048(2) 0.0285(15) 0.0386(18) -0.0036(14) 0.0064(16) 0.0058(13)
C11 0.0347(17) 0.0273(14) 0.0279(16) -0.0012(12) 0.0024(13) 0.0016(11)
C12 0.0344(18) 0.0348(14) 0.0280(16) 0.0076(14) 0.0067(14) -0.0006(13)
C13 0.054(2) 0.060(2) 0.0299(18) 0.0048(18) 0.0110(16) -0.0062(16)
C14 0.043(2) 0.055(2) 0.044(2) -0.0038(16) 0.0081(18) 0.0029(16)
C15 0.057(2) 0.0279(15) 0.0364(18) 0.0008(14) 0.0210(16) 0.0067(13)
C16 0.053(2) 0.051(2) 0.068(3) 0.0079(18) 0.028(2) 0.0165(18)
C17 0.083(3) 0.0451(19) 0.0352(19) -0.0029(19) 0.0199(19) 0.0037(15)
C18 0.0250(15) 0.0216(13) 0.0265(14) -0.0008(11) 0.0075(12) 0.0006(11)
C19 0.0266(16) 0.0267(13) 0.0259(15) -0.0010(12) 0.0046(12) -0.0038(12)
C20 0.0319(17) 0.0270(14) 0.0350(17) 0.0009(12) 0.0056(14) -0.0002(12)
C21 0.042(2) 0.0332(17) 0.053(2) 0.0104(14) 0.0039(18) 0.0055(14)
C22 0.035(2) 0.0452(18) 0.069(3) 0.0146(16) 0.0119(19) 0.0020(18)
C23 0.0293(18) 0.0471(19) 0.053(2) 0.0041(14) 0.0147(16) 0.0011(16)
C24 0.0278(17) 0.0310(14) 0.0328(16) 0.0003(12) 0.0075(13) -0.0036(12)
C25 0.0367(19) 0.0321(15) 0.0365(17) -0.0056(14) 0.0178(15) -0.0027(13)
C26 0.044(2) 0.0254(14) 0.0304(16) -0.0013(13) 0.0171(15) 0.0011(12)
C27 0.0392(18) 0.0240(13) 0.0247(15) 0.0051(13) 0.0113(13) -0.0039(11)
C28 0.050(2) 0.0330(15) 0.0246(15) 0.0074(15) 0.0091(14) 0.0013(13)
C29 0.049(2) 0.0474(18) 0.0262(16) 0.0138(16) -0.0021(15) -0.0050(14)
C30 0.0354(19) 0.0400(17) 0.0379(18) 0.0021(14) 0.0002(15) -0.0086(14)
C31 0.0294(17) 0.0292(14) 0.0321(16) 0.0023(12) 0.0063(14) -0.0042(12)
C32 0.0283(16) 0.0225(13) 0.0246(14) 0.0053(12) 0.0062(12) -0.0040(11)

loop_
_atom_type_symbol
_atom_type_description
_atom_type_scat_dispersion_real
_atom_type_scat_dispersion_imag
_atom_type_scat_source
C C 0.0033 0.0016
;
International Tables for Crystallography
(Vol. C, Tables 4.2.6.8 and 6.1.1.4)
;
H H 0.0000 0.0000
;
International Tables for Crystallography
(Vol. C, Table 6.1.1.4)
;
Au Au -2.0133 8.8022
;
International Tables for Crystallography
(Vol. C, Tables 4.2.6.8 and 6.1.1.4)
;
Cl Cl 0.1484 0.1585
;
International Tables for Crystallography
(Vol. C, Tables 4.2.6.8 and 6.1.1.4)
;
N N 0.0061 0.0033
;
International Tables for Crystallography
(Vol. C, Tables 4.2.6.8 and 6.1.1.4)
;

loop_
_geom_angle_atom_site_label_1
_geom_angle_atom_site_label_2
_geom_angle_atom_site_label_3
_geom_angle
_geom_angle_publ_flag
Cl1 Au1 C1 177.99(8) yes
C1 N2 C3 110.9(2) yes
C1 N2 C6 123.4(2) yes
C3 N2 C6 124.8(2) yes
C1 N5 C4 110.6(2) yes
C1 N5 C18 127.6(2) yes
C4 N5 C18 121.8(2) yes
Au1 C1 N2 124.12(18) yes
Au1 C1 N5 131.35(19) yes
N2 C1 N5 104.5(2) yes
N2 C3 C4 106.8(2) yes
N5 C4 C3 107.2(2) yes
N2 C6 C7 119.5(2) yes
N2 C6 C11 117.3(3) yes
C7 C6 C11 123.2(2) yes
C6 C7 C8 116.7(3) yes
C6 C7 C12 122.5(2) yes
C8 C7 C12 120.7(3) yes
C7 C8 C9 121.4(3) yes
C8 C9 C10 120.4(3) yes
C9 C10 C11 121.2(3) yes
C6 C11 C10 117.0(3) yes
C6 C11 C15 123.4(2) yes
C10 C11 C15 119.6(3) yes
C7 C12 C13 112.9(3) yes
C7 C12 C14 110.7(2) yes
C13 C12 C14 110.5(3) yes
C11 C15 C16 110.1(3) yes
C11 C15 C17 111.4(3) yes
C16 C15 C17 111.0(3) yes
N5 C18 C19 108.4(2) yes
N5 C18 C32 113.3(2) yes
C19 C18 C32 112.0(2) yes
C18 C19 C20 118.9(3) yes
C18 C19 C24 120.8(2) yes
C20 C19 C24 120.2(3) yes
C19 C20 C21 120.5(3) yes
C20 C21 C22 119.9(3) yes
C21 C22 C23 120.2(3) yes
C22 C23 C24 121.5(3) yes
C19 C24 C23 117.7(3) yes
C19 C24 C25 124.0(3) yes
C23 C24 C25 118.3(3) yes
C24 C25 C26 128.0(3) yes
C25 C26 C27 127.7(3) yes
C26 C27 C28 118.9(3) yes
C26 C27 C32 123.5(2) yes
C28 C27 C32 117.7(3) yes
C27 C28 C29 122.0(3) yes
C28 C29 C30 119.7(3) yes
C29 C30 C31 119.3(3) yes
C30 C31 C32 121.6(3) yes
C18 C32 C27 121.9(2) yes
C18 C32 C31 118.6(2) yes
C27 C32 C31 119.5(2) yes
N2 C3 H3 126.605 no
C4 C3 H3 126.610 no
N5 C4 H4 126.420 no
C3 C4 H4 126.410 no
C7 C8 H8 119.308 no
C9 C8 H8 119.313 no
C8 C9 H9 119.783 no
C10 C9 H9 119.789 no
C9 C10 H10 119.411 no
C11 C10 H10 119.407 no
C7 C12 H12 107.505 no
C13 C12 H12 107.502 no
C14 C12 H12 107.497 no
C12 C13 H13A 109.477 no
C12 C13 H13B 109.472 no
C12 C13 H13C 109.482 no
H13A C13 H13B 109.466 no
H13A C13 H13C 109.465 no
H13B C13 H13C 109.464 no
C12 C14 H14A 109.475 no
C12 C14 H14B 109.467 no
C12 C14 H14C 109.474 no
H14A C14 H14B 109.480 no
H14A C14 H14C 109.470 no
H14B C14 H14C 109.462 no
C11 C15 H15 108.071 no
C16 C15 H15 108.075 no
C17 C15 H15 108.073 no
C15 C16 H16A 109.465 no
C15 C16 H16B 109.473 no
C15 C16 H16C 109.470 no
H16A C16 H16B 109.466 no
H16A C16 H16C 109.472 no
H16B C16 H16C 109.482 no
C15 C17 H17A 109.475 no
C15 C17 H17B 109.466 no
C15 C17 H17C 109.475 no
H17A C17 H17B 109.469 no
H17A C17 H17C 109.474 no
H17B C17 H17C 109.467 no
N5 C18 H18 107.636 no
C19 C18 H18 107.643 no
C32 C18 H18 107.647 no
C19 C20 H20 119.756 no
C21 C20 H20 119.755 no
C20 C21 H21 120.059 no
C22 C21 H21 120.057 no
C21 C22 H22 119.907 no
C23 C22 H22 119.920 no
C22 C23 H23 119.236 no
C24 C23 H23 119.225 no
C24 C25 H25 116.009 no
C26 C25 H25 116.014 no
C25 C26 H26 116.130 no
C27 C26 H26 116.127 no
C27 C28 H28 119.002 no
C29 C28 H28 118.996 no
C28 C29 H29 120.158 no
C30 C29 H29 120.151 no
C29 C30 H30 120.365 no
C31 C30 H30 120.356 no
C30 C31 H31 119.197 no
C32 C31 H31 119.193 no

loop_
_geom_bond_atom_site_label_1
_geom_bond_atom_site_label_2
_geom_bond_distance
_geom_bond_publ_flag
Au1 Cl1 2.2732(9) yes
Au1 C1 1.972(3) yes
N2 C1 1.364(3) yes
N2 C3 1.377(3) yes
N2 C6 1.450(3) yes
N5 C1 1.356(3) yes
N5 C4 1.384(3) yes
N5 C18 1.501(3) yes
C3 C4 1.344(4) yes
C6 C7 1.396(4) yes
C6 C11 1.403(4) yes
C7 C8 1.396(4) yes
C7 C12 1.519(4) yes
C8 C9 1.379(5) yes
C9 C10 1.374(5) yes
C10 C11 1.393(4) yes
C11 C15 1.515(5) yes
C12 C13 1.527(4) yes
C12 C14 1.521(5) yes
C15 C16 1.529(5) yes
C15 C17 1.518(4) yes
C18 C19 1.514(4) yes
C18 C32 1.507(3) yes
C19 C20 1.394(4) yes
C19 C24 1.401(4) yes
C20 C21 1.388(5) yes
C21 C22 1.370(6) yes
C22 C23 1.380(5) yes
C23 C24 1.403(4) yes
C24 C25 1.462(4) yes
C25 C26 1.336(4) yes
C26 C27 1.453(4) yes
C27 C28 1.404(4) yes
C27 C32 1.408(4) yes
C28 C29 1.378(5) yes
C29 C30 1.385(5) yes
C30 C31 1.386(4) yes
C31 C32 1.387(4) yes
C3 H3 0.950 no
C4 H4 0.950 no
C8 H8 0.950 no
C9 H9 0.950 no
C10 H10 0.950 no
C12 H12 1.000 no
C13 H13A 0.980 no
C13 H13B 0.980 no
C13 H13C 0.980 no
C14 H14A 0.980 no
C14 H14B 0.980 no
C14 H14C 0.980 no
C15 H15 1.000 no
C16 H16A 0.980 no
C16 H16B 0.980 no
C16 H16C 0.980 no
C17 H17A 0.980 no
C17 H17B 0.980 no
C17 H17C 0.980 no
C18 H18 1.000 no
C20 H20 0.950 no
C21 H21 0.950 no
C22 H22 0.950 no
C23 H23 0.950 no
C25 H25 0.950 no
C26 H26 0.950 no
C28 H28 0.950 no
C29 H29 0.950 no
C30 H30 0.950 no
C31 H31 0.950 no

loop_
_geom_contact_atom_site_label_1
_geom_contact_atom_site_label_2
_geom_contact_distance
_geom_contact_publ_flag
_geom_contact_site_symmetry_2
Au1 C6 3.310(3) no .
Au1 C18 3.585(3) no .
Au1 C27 3.220(3) no .
Au1 C28 3.578(3) no .
Au1 C31 3.530(3) no .
Au1 C32 3.132(3) no .
N2 C12 2.927(4) no .
N2 C15 2.903(4) no .
N5 C6 3.545(3) no .
N5 C20 3.475(3) no .
N5 C24 3.029(4) no .
N5 C25 3.120(4) no .
N5 C26 3.166(4) no .
N5 C27 3.120(3) no .
N5 C31 3.570(3) no .
C1 C7 3.450(4) no .
C1 C11 3.193(4) no .
C1 C15 3.299(4) no .
C1 C26 3.404(4) no .
C1 C27 3.301(4) no .
C1 C32 2.979(4) no .
C3 C7 3.325(4) no .
C3 C11 3.361(4) no .
C3 C12 3.498(4) no .
C3 C15 3.566(4) no .
C4 C6 3.579(4) no .
C4 C19 2.828(4) no .
C4 C20 3.567(4) no .
C4 C24 3.236(4) no .
C4 C25 3.536(4) no .
C6 C9 2.743(4) no .
C6 C14 3.387(5) no .
C6 C16 3.585(5) no .
C7 C10 2.802(4) no .
C8 C11 2.794(5) no .
C8 C13 2.966(5) no .
C8 C14 3.292(5) no .
C10 C16 3.059(5) no .
C10 C17 3.069(5) no .
C18 C25 3.000(4) no .
C18 C26 3.010(4) no .
C19 C22 2.778(5) no .
C19 C26 3.129(4) no .
C19 C27 3.140(4) no .
C19 C31 3.529(4) no .
C20 C23 2.755(5) no .
C20 C32 3.562(4) no .
C21 C24 2.802(4) no .
C24 C27 3.125(4) no .
C24 C32 3.121(4) no .
C25 C32 3.106(4) no .
C27 C30 2.808(4) no .
C28 C31 2.746(4) no .
C29 C32 2.791(4) no .
Cl1 C3 3.402(3) no 4_454
Cl1 C9 3.548(3) no 3_566
Cl1 C13 3.569(4) no 4_454
N5 C31 3.535(4) no 3_556
C3 Cl1 3.402(3) no 4_555
C9 Cl1 3.548(3) no 3_566
C13 Cl1 3.569(4) no 4_555
C17 C24 3.572(4) no 2_555
C24 C17 3.572(4) no 2_545
C31 N5 3.535(4) no 3_556
Au1 H14A 3.1380 no .
Au1 H15 3.5823 no .
Au1 H17B 3.0264 no .
N2 H4 3.1066 no .
N2 H12 2.4954 no .
N2 H14A 3.1921 no .
N2 H15 2.4032 no .
N5 H3 3.1185 no .
N5 H15 3.1503 no .
C1 H3 3.1708 no .
C1 H4 3.1644 no .
C1 H12 3.3468 no .
C1 H14A 3.2344 no .
C1 H15 2.6245 no .
C1 H17B 3.5002 no .
C1 H18 3.0306 no .
C3 H12 2.7637 no .
C3 H15 2.9119 no .
C4 H15 3.3353 no .
C4 H18 2.8968 no .
C6 H3 2.8083 no .
C6 H8 3.2402 no .
C6 H10 3.2481 no .
C6 H12 2.6181 no .
C6 H14A 3.1671 no .
C6 H15 2.6076 no .
C6 H16A 3.4600 no .
C6 H17B 3.5478 no .
C7 H3 3.4270 no .
C7 H9 3.2724 no .
C7 H13A 2.8029 no .
C7 H13B 2.6757 no .
C7 H13C 3.3677 no .
C7 H14A 2.6661 no .
C7 H14B 2.7195 no .
C7 H14C 3.3441 no .
C8 H10 3.2423 no .
C8 H12 3.2992 no .
C8 H13A 2.8003 no .
C8 H13B 3.0087 no .
C8 H14A 3.5928 no .
C8 H14B 3.0854 no .
C10 H8 3.2410 no .
C10 H15 3.3155 no .
C10 H16A 3.2688 no .
C10 H16B 2.8116 no .
C10 H17A 2.7758 no .
C10 H17B 3.3519 no .
C11 H9 3.2648 no .
C11 H16A 2.6484 no .
C11 H16B 2.7235 no .
C11 H16C 3.3384 no .
C11 H17A 2.6925 no .
C11 H17B 2.7074 no .
C11 H17C 3.3465 no .
C12 H3 3.5790 no .
C12 H8 2.6794 no .
C13 H8 2.6786 no .
C13 H14A 3.3483 no .
C13 H14B 2.7087 no .
C13 H14C 2.6765 no .
C14 H8 3.3050 no .
C14 H13A 2.6625 no .
C14 H13B 3.3464 no .
C14 H13C 2.7267 no .
C15 H10 2.6534 no .
C15 H26 3.3514 no .
C16 H10 2.9217 no .
C16 H17A 2.7319 no .
C16 H17B 3.3537 no .
C16 H17C 2.6715 no .
C17 H10 2.9039 no .
C17 H16A 3.3524 no .
C17 H16B 2.6948 no .
C17 H16C 2.7131 no .
C17 H26 2.9236 no .
C18 H4 2.7866 no .
C18 H20 2.6464 no .
C18 H31 2.6192 no .
C19 H4 2.6386 no .
C19 H21 3.2716 no .
C19 H23 3.2600 no .
C19 H25 3.2953 no .
C20 H4 3.0672 no .
C20 H18 2.5055 no .
C20 H22 3.2455 no .
C21 H23 3.2352 no .
C22 H20 3.2418 no .
C23 H21 3.2414 no .
C23 H25 2.6366 no .
C24 H4 3.0723 no .
C24 H18 3.3279 no .
C24 H20 3.2788 no .
C24 H22 3.2824 no .
C24 H26 3.3270 no .
C25 H15 3.1940 no .
C25 H23 2.6020 no .
C26 H15 3.0337 no .
C26 H17B 3.3873 no .
C26 H17C 3.2704 no .
C26 H28 2.6053 no .
C27 H18 3.3378 no .
C27 H25 3.3151 no .
C27 H29 3.2875 no .
C27 H31 3.2700 no .
C28 H26 2.6342 no .
C28 H30 3.2488 no .
C29 H31 3.2456 no .
C30 H28 3.2419 no .
C31 H18 2.4885 no .
C31 H29 3.2514 no .
C32 H26 3.2923 no .
C32 H28 3.2641 no .
C32 H30 3.2756 no .
H3 H4 2.4741 no .
H3 H12 2.8536 no .
H3 H15 3.3977 no .
H4 H18 3.0593 no .
H4 H20 3.3644 no .
H8 H9 2.3161 no .
H8 H12 3.5777 no .
H8 H13A 2.2261 no .
H8 H13B 2.8063 no .
H8 H14B 2.9069 no .
H9 H10 2.3126 no .
H10 H15 3.5994 no .
H10 H16A 3.3167 no .
H10 H16B 2.4067 no .
H10 H17A 2.3513 no .
H10 H17B 3.3599 no .
H12 H13A 2.8551 no .
H12 H13B 2.3925 no .
H12 H13C 2.3098 no .
H12 H14A 2.3488 no .
H12 H14B 2.8530 no .
H12 H14C 2.3399 no .
H13A H14A 3.5698 no .
H13A H14B 2.4991 no .
H13A H14C 2.9073 no .
H13B H14B 3.5785 no .
H13B H14C 3.5859 no .
H13C H14B 3.0513 no .
H13C H14C 2.5335 no .
H15 H16A 2.3769 no .
H15 H16B 2.8642 no .
H15 H16C 2.3441 no .
H15 H17A 2.8559 no .
H15 H17B 2.3364 no .
H15 H17C 2.3640 no .
H15 H25 3.0653 no .
H15 H26 2.8015 no .
H16A H17C 3.5732 no .
H16B H17A 2.5507 no .
H16B H17C 2.9313 no .
H16C H17A 3.0489 no .
H16C H17B 3.5856 no .
H16C H17C 2.5054 no .
H16C H25 3.5300 no .
H17B H26 2.7683 no .
H17C H26 2.4267 no .
H18 H20 2.2714 no .
H18 H31 2.2408 no .
H20 H21 2.3350 no .
H21 H22 2.3195 no .
H22 H23 2.3176 no .
H23 H25 2.4594 no .
H25 H26 2.1713 no .
H26 H28 2.4533 no .
H28 H29 2.3160 no .
H29 H30 2.3424 no .
H30 H31 2.3299 no .
Au1 H9 3.3617 no 3_566
Au1 H18 3.2805 no 3_556
Au1 H20 3.0930 no 3_556
Cl1 H3 2.6371 no 4_454
Cl1 H8 3.1549 no 3_566
Cl1 H9 2.8890 no 3_566
Cl1 H12 3.1351 no 4_454
Cl1 H13B 2.9837 no 4_454
Cl1 H13C 3.5630 no 4_454
Cl1 H20 3.1567 no 3_556
Cl1 H30 3.4169 no 2_455
N2 H31 3.1128 no 3_556
N5 H18 3.5841 no 3_556
N5 H31 2.7023 no 3_556
C1 H18 3.4423 no 3_556
C1 H31 2.8185 no 3_556
C3 H22 2.9942 no 3_656
C3 H23 3.3852 no 3_656
C3 H30 3.5275 no 3_556
C3 H31 3.2140 no 3_556
C4 H13B 3.5879 no 2_546
C4 H22 3.4178 no 3_656
C4 H23 3.1656 no 3_656
C4 H30 3.4472 no 3_556
C4 H31 2.9581 no 3_556
C6 H29 3.1914 no 4_555
C7 H29 3.3551 no 4_555
C8 H29 3.3788 no 4_555
C8 H30 3.2622 no 4_555
C9 H14B 3.2101 no 3_566
C9 H29 3.2705 no 4_555
C9 H30 3.4948 no 4_555
C10 H14B 3.1243 no 3_566
C10 H29 3.0996 no 4_555
C11 H29 3.0632 no 4_555
C12 H31 3.5085 no 3_556
C13 H4 3.2443 no 2_556
C13 H25 3.1975 no 4_455
C14 H9 3.3239 no 3_566
C14 H10 3.5984 no 3_566
C14 H20 3.3164 no 3_556
C14 H31 3.3282 no 3_556
C16 H21 3.2407 no 3_656
C16 H22 3.0769 no 3_656
C16 H29 3.4338 no 4_555
C18 H18 3.5322 no 3_556
C18 H31 3.3076 no 3_556
C19 H17C 3.5877 no 2_545
C20 H13B 3.5900 no 2_546
C20 H13C 3.4409 no 2_546
C20 H14A 3.0606 no 3_556
C20 H14C 3.5554 no 3_556
C21 H13C 3.1562 no 2_546
C21 H16A 3.2952 no 3_656
C21 H16C 3.4311 no 3_656
C21 H28 3.5112 no 2_545
C22 H3 3.4144 no 3_656
C22 H16A 3.0926 no 3_656
C22 H16C 3.5785 no 3_656
C22 H28 3.2496 no 2_545
C23 H4 3.3685 no 3_656
C23 H17A 3.4284 no 2_545
C23 H17B 3.3911 no 2_545
C23 H17C 3.4819 no 2_545
C24 H17A 3.1505 no 2_545
C24 H17C 3.3027 no 2_545
C25 H13A 3.4219 no 4_554
C25 H17A 2.9103 no 2_545
C26 H17A 2.9546 no 2_545
C27 H16B 3.5045 no 2_545
C27 H17A 3.2548 no 2_545
C28 H16A 3.5413 no 4_454
C28 H16B 2.8472 no 2_545
C29 H16A 3.4215 no 4_454
C29 H16B 3.1032 no 2_545
C29 H16C 3.4818 no 2_545
C30 H12 3.4188 no 3_556
C30 H13B 3.4254 no 4_454
C31 H12 3.2699 no 3_556
C31 H14A 3.4163 no 3_556
C31 H14C 3.3054 no 3_556
C31 H18 3.2963 no 3_556
H3 Cl1 2.6371 no 4_555
H3 C22 3.4144 no 3_656
H3 H22 2.6764 no 3_656
H3 H23 3.0697 no 3_656
H3 H29 3.4277 no 4_555
H4 C13 3.2443 no 2_546
H4 C23 3.3685 no 3_656
H4 H13A 2.9687 no 2_546
H4 H13B 2.8284 no 2_546
H4 H13C 3.4299 no 2_546
H4 H22 3.4958 no 3_656
H4 H23 2.6070 no 3_656
H4 H30 3.4518 no 3_556
H4 H31 3.4252 no 3_556
H8 Cl1 3.1549 no 3_566
H8 H30 3.2381 no 4_555
H9 Au1 3.3617 no 3_566
H9 Cl1 2.8890 no 3_566
H9 C14 3.3239 no 3_566
H9 H14A 2.9021 no 3_566
H9 H14B 2.8570 no 3_566
H9 H20 3.0634 no 1_565
H9 H21 3.2251 no 1_565
H10 C14 3.5984 no 3_566
H10 H14B 2.6985 no 3_566
H10 H21 3.2388 no 1_565
H10 H28 3.4023 no 2_555
H10 H29 3.5465 no 4_555
H12 Cl1 3.1351 no 4_555
H12 C30 3.4188 no 3_556
H12 C31 3.2699 no 3_556
H12 H30 3.0731 no 3_556
H12 H31 2.7934 no 3_556
H13A C25 3.4219 no 4_455
H13A H4 2.9687 no 2_556
H13A H23 2.7814 no 4_455
H13A H25 2.6671 no 4_455
H13B Cl1 2.9837 no 4_555
H13B C4 3.5879 no 2_556
H13B C20 3.5900 no 2_556
H13B C30 3.4254 no 4_555
H13B H4 2.8284 no 2_556
H13B H20 3.3672 no 2_556
H13B H30 3.0553 no 4_555
H13C Cl1 3.5630 no 4_555
H13C C20 3.4409 no 2_556
H13C C21 3.1562 no 2_556
H13C H4 3.4299 no 2_556
H13C H16C 3.1846 no 4_455
H13C H20 3.4711 no 2_556
H13C H21 3.0010 no 2_556
H13C H25 2.8621 no 4_455
H14A C20 3.0606 no 3_556
H14A C31 3.4163 no 3_556
H14A H9 2.9021 no 3_566
H14A H18 3.1643 no 3_556
H14A H20 2.5434 no 3_556
H14A H31 2.8921 no 3_556
H14B C9 3.2101 no 3_566
H14B C10 3.1243 no 3_566
H14B H9 2.8570 no 3_566
H14B H10 2.6985 no 3_566
H14B H17A 3.5663 no 3_566
H14B H20 3.5244 no 3_556
H14B H25 3.3192 no 4_455
H14B H26 3.3010 no 4_455
H14C C20 3.5554 no 3_556
H14C C31 3.3054 no 3_556
H14C H16C 3.2915 no 4_455
H14C H17C 2.9390 no 4_455
H14C H20 3.4483 no 3_556
H14C H25 3.3078 no 4_455
H14C H26 3.1955 no 4_455
H14C H31 3.1853 no 3_556
H15 H22 3.1765 no 3_656
H16A C21 3.2952 no 3_656
H16A C22 3.0926 no 3_656
H16A C28 3.5413 no 4_555
H16A C29 3.4215 no 4_555
H16A H16B 3.4863 no 3_666
H16A H21 2.7917 no 3_656
H16A H22 2.3638 no 3_656
H16A H28 2.9601 no 4_555
H16A H29 2.7283 no 4_555
H16B C27 3.5045 no 2_555
H16B C28 2.8472 no 2_555
H16B C29 3.1032 no 2_555
H16B H16A 3.4863 no 3_666
H16B H16B 3.5593 no 3_666
H16B H28 2.7817 no 2_555
H16B H29 3.2119 no 2_555
H16B H29 3.4883 no 4_555
H16C C21 3.4311 no 3_656
H16C C22 3.5785 no 3_656
H16C C29 3.4818 no 2_555
H16C H13C 3.1846 no 4_554
H16C H14C 3.2915 no 4_554
H16C H21 2.8135 no 3_656
H16C H22 3.0981 no 3_656
H17A C23 3.4284 no 2_555
H17A C24 3.1505 no 2_555
H17A C25 2.9103 no 2_555
H17A C26 2.9546 no 2_555
H17A C27 3.2548 no 2_555
H17A H14B 3.5663 no 3_566
H17A H23 3.4371 no 2_555
H17A H25 3.3340 no 2_555
H17A H26 3.3859 no 2_555
H17B C23 3.3911 no 2_555
H17B H23 3.3274 no 2_555
H17C C19 3.5877 no 2_555
H17C C23 3.4819 no 2_555
H17C C24 3.3027 no 2_555
H17C H14C 2.9390 no 4_554
H18 Au1 3.2805 no 3_556
H18 N5 3.5841 no 3_556
H18 C1 3.4423 no 3_556
H18 C18 3.5322 no 3_556
H18 C31 3.2963 no 3_556
H18 H14A 3.1643 no 3_556
H18 H18 2.9715 no 3_556
H18 H31 2.8517 no 3_556
H20 Au1 3.0930 no 3_556
H20 Cl1 3.1567 no 3_556
H20 C14 3.3164 no 3_556
H20 H9 3.0634 no 1_545
H20 H13B 3.3672 no 2_546
H20 H13C 3.4711 no 2_546
H20 H14A 2.5434 no 3_556
H20 H14B 3.5244 no 3_556
H20 H14C 3.4483 no 3_556
H21 C16 3.2407 no 3_656
H21 H9 3.2251 no 1_545
H21 H10 3.2388 no 1_545
H21 H13C 3.0010 no 2_546
H21 H16A 2.7917 no 3_656
H21 H16C 2.8135 no 3_656
H21 H28 3.3581 no 2_545
H22 C3 2.9942 no 3_656
H22 C4 3.4178 no 3_656
H22 C16 3.0769 no 3_656
H22 H3 2.6764 no 3_656
H22 H4 3.4958 no 3_656
H22 H15 3.1765 no 3_656
H22 H16A 2.3638 no 3_656
H22 H16C 3.0981 no 3_656
H22 H28 2.8941 no 2_545
H23 C3 3.3852 no 3_656
H23 C4 3.1656 no 3_656
H23 H3 3.0697 no 3_656
H23 H4 2.6070 no 3_656
H23 H13A 2.7814 no 4_554
H23 H17A 3.4371 no 2_545
H23 H17B 3.3274 no 2_545
H25 C13 3.1975 no 4_554
H25 H13A 2.6671 no 4_554
H25 H13C 2.8621 no 4_554
H25 H14B 3.3192 no 4_554
H25 H14C 3.3078 no 4_554
H25 H17A 3.3340 no 2_545
H26 H14B 3.3010 no 4_554
H26 H14C 3.1955 no 4_554
H26 H17A 3.3859 no 2_545
H28 C21 3.5112 no 2_555
H28 C22 3.2496 no 2_555
H28 H10 3.4023 no 2_545
H28 H16A 2.9601 no 4_454
H28 H16B 2.7817 no 2_545
H28 H21 3.3581 no 2_555
H28 H22 2.8941 no 2_555
H29 C6 3.1914 no 4_454
H29 C7 3.3551 no 4_454
H29 C8 3.3788 no 4_454
H29 C9 3.2705 no 4_454
H29 C10 3.0996 no 4_454
H29 C11 3.0632 no 4_454
H29 C16 3.4338 no 4_454
H29 H3 3.4277 no 4_454
H29 H10 3.5465 no 4_454
H29 H16A 2.7283 no 4_454
H29 H16B 3.2119 no 2_545
H29 H16B 3.4883 no 4_454
H30 Cl1 3.4169 no 2_445
H30 C3 3.5275 no 3_556
H30 C4 3.4472 no 3_556
H30 C8 3.2622 no 4_454
H30 C9 3.4948 no 4_454
H30 H4 3.4518 no 3_556
H30 H8 3.2381 no 4_454
H30 H12 3.0731 no 3_556
H30 H13B 3.0553 no 4_454
H31 N2 3.1128 no 3_556
H31 N5 2.7023 no 3_556
H31 C1 2.8185 no 3_556
H31 C3 3.2140 no 3_556
H31 C4 2.9581 no 3_556
H31 C12 3.5085 no 3_556
H31 C14 3.3282 no 3_556
H31 C18 3.3076 no 3_556
H31 H4 3.4252 no 3_556
H31 H12 2.7934 no 3_556
H31 H14A 2.8921 no 3_556
H31 H14C 3.1853 no 3_556
H31 H18 2.8517 no 3_556

loop_
_geom_torsion_atom_site_label_1
_geom_torsion_atom_site_label_2
_geom_torsion_atom_site_label_3
_geom_torsion_atom_site_label_4
_geom_torsion
_geom_torsion_publ_flag
C1 N2 C3 C4 -0.1(3) no
C3 N2 C1 Au1 177.6(2) no
C3 N2 C1 N5 -0.8(3) no
C1 N2 C6 C7 106.6(3) no
C1 N2 C6 C11 -74.8(3) no
C6 N2 C1 Au1 -12.6(4) no
C6 N2 C1 N5 169.0(2) no
C3 N2 C6 C7 -85.0(3) no
C3 N2 C6 C11 93.6(3) no
C6 N2 C3 C4 -169.7(2) no
C1 N5 C4 C3 -1.5(3) no
C4 N5 C1 Au1 -176.8(2) no
C4 N5 C1 N2 1.4(3) no
C1 N5 C18 C19 148.1(2) no
C1 N5 C18 C32 23.2(4) no
C18 N5 C1 Au1 1.0(5) no
C18 N5 C1 N2 179.2(2) no
C4 N5 C18 C19 -34.4(3) no
C4 N5 C18 C32 -159.3(2) no
C18 N5 C4 C3 -179.5(2) no
N2 C3 C4 N5 1.0(3) no
N2 C6 C7 C8 -179.0(2) no
N2 C6 C7 C12 -0.9(4) no
N2 C6 C11 C10 179.1(2) no
N2 C6 C11 C15 -2.0(4) no
C7 C6 C11 C10 -2.4(4) no
C7 C6 C11 C15 176.5(2) no
C11 C6 C7 C8 2.5(4) no
C11 C6 C7 C12 -179.5(2) no
C6 C7 C8 C9 -0.8(4) no
C6 C7 C12 C13 142.5(2) no
C6 C7 C12 C14 -93.0(3) no
C8 C7 C12 C13 -39.5(3) no
C8 C7 C12 C14 85.0(3) no
C12 C7 C8 C9 -178.9(2) no
C7 C8 C9 C10 -0.9(4) no
C8 C9 C10 C11 1.0(5) no
C9 C10 C11 C6 0.6(4) no
C9 C10 C11 C15 -178.4(2) no
C6 C11 C15 C16 -116.6(3) no
C6 C11 C15 C17 119.8(3) no
C10 C11 C15 C16 62.3(3) no
C10 C11 C15 C17 -61.3(3) no
N5 C18 C19 C20 115.0(2) no
N5 C18 C19 C24 -61.7(3) no
N5 C18 C32 C27 59.2(3) no
N5 C18 C32 C31 -120.8(2) no
C19 C18 C32 C27 -63.8(3) no
C19 C18 C32 C31 116.2(2) no
C32 C18 C19 C20 -119.3(2) no
C32 C18 C19 C24 64.0(3) no
C18 C19 C20 C21 -176.2(2) no
C18 C19 C24 C23 174.4(2) no
C18 C19 C24 C25 -6.6(4) no
C20 C19 C24 C23 -2.3(4) no
C20 C19 C24 C25 176.7(2) no
C24 C19 C20 C21 0.6(4) no
C19 C20 C21 C22 1.3(5) no
C20 C21 C22 C23 -1.3(5) no
C21 C22 C23 C24 -0.4(5) no
C22 C23 C24 C19 2.2(4) no
C22 C23 C24 C25 -176.8(3) no
C19 C24 C25 C26 -31.6(5) no
C23 C24 C25 C26 147.4(3) no
C24 C25 C26 C27 0.9(5) no
C25 C26 C27 C28 -149.0(3) no
C25 C26 C27 C32 30.7(5) no
C26 C27 C28 C29 175.1(2) no
C26 C27 C32 C18 5.9(4) no
C26 C27 C32 C31 -174.0(2) no
C28 C27 C32 C18 -174.4(2) no
C28 C27 C32 C31 5.6(4) no
C32 C27 C28 C29 -4.5(4) no
C27 C28 C29 C30 0.3(5) no
C28 C29 C30 C31 2.9(5) no
C29 C30 C31 C32 -1.7(4) no
C30 C31 C32 C18 177.4(2) no
C30 C31 C32 C27 -2.6(4) no
